data_2207605
loop_
_publ_author_name
'Nenad Juda\<s'
'Branko Kaitner'

_publ_section_title
;
 2-Benzyl-1,3-diphenylpropane-1,3-dione
;
_journal_coeditor_code NC6049
_journal_issue 12
_journal_name_full 'Acta Crystallographica Section E'
_journal_page_first o4008
_journal_page_last o4010
_journal_paper_doi 10.1107/S1600536805035476
_journal_volume 61
_journal_year 2005
_chemical_formula_iupac 'C22 H18 O2'
_chemical_formula_moiety 'C22 H18 O2'
_chemical_formula_sum 'C22 H18 O2'
_chemical_formula_weight 314.36
_chemical_melting_point 373
_chemical_name_common \a-benzyldibenzoylmethane
_chemical_name_systematic
;
2-benzyl-1,3-diphenylpropane-1,3-dione
;
_space_group_IT_number 14
_symmetry_cell_setting monoclinic
_symmetry_space_group_name_Hall '-P 2yn'
_symmetry_space_group_name_H-M 'P 1 21/n 1'
_atom_sites_solution_hydrogens geom
_atom_sites_solution_primary direct
_atom_sites_solution_secondary difmap
_cell_angle_alpha 90.00
_cell_angle_beta 98.562(4)
_cell_angle_gamma 90.00
_cell_formula_units_Z 4
_cell_length_a 10.2935(6)
_cell_length_b 10.9060(6)
_cell_length_c 15.4090(7)
_cell_measurement_reflns_used 44
_cell_measurement_temperature 298.0(10)
_cell_measurement_theta_max 16.6
_cell_measurement_theta_min 10.0
_cell_volume 1710.55(16)
_computing_cell_refinement STADI4
_computing_data_collection 'STADI4 (Stoe & Cie, 1995)'
_computing_data_reduction 'X-RED  (Stoe & Cie, 1995)'
_computing_molecular_graphics
;
ORTEP-3 for Windows (Farrugia, 1997), MERCURY (Version 1.2.1; Bruno
<i>et al.</i>,  2002) RasTop (Valadon, 2004) and POV-Ray
(Version 3.6; Persistence of Vision,
2004)
;
_computing_publication_material 'WinGX (Farrugia, 1999)'
_computing_structure_refinement 'SHELXL97 (Sheldrick, 1997)'
_computing_structure_solution 'SHELXS97 (Sheldrick, 1997)'
_diffrn_ambient_temperature 298.0(10)
_diffrn_measured_fraction_theta_full 0.996
_diffrn_measured_fraction_theta_max 0.996
_diffrn_measurement_device_type 'Philips PW1100'
_diffrn_measurement_method \w
_diffrn_radiation_monochromator 'Planar graphite'
_diffrn_radiation_source 'fine-focus sealed tube'
_diffrn_radiation_type MoK\a
_diffrn_radiation_wavelength 0.71073
_diffrn_reflns_av_R_equivalents 0.0652
_diffrn_reflns_av_sigmaI/netI 0.0257
_diffrn_reflns_limit_h_max 13
_diffrn_reflns_limit_h_min -13
_diffrn_reflns_limit_k_max 13
_diffrn_reflns_limit_k_min 0
_diffrn_reflns_limit_l_max 19
_diffrn_reflns_limit_l_min 0
_diffrn_reflns_number 3866
_diffrn_reflns_theta_full 26.99
_diffrn_reflns_theta_max 26.99
_diffrn_reflns_theta_min 2.23
_diffrn_standards_decay_% 2.8
_diffrn_standards_interval_time 60
_diffrn_standards_number 3
_exptl_absorpt_coefficient_mu 0.077
_exptl_absorpt_correction_type none
_exptl_crystal_colour colourless
_exptl_crystal_density_diffrn 1.221
_exptl_crystal_density_method 'not measured'
_exptl_crystal_description prismatic
_exptl_crystal_F_000 664
_exptl_crystal_size_max 0.91
_exptl_crystal_size_mid 0.80
_exptl_crystal_size_min 0.60
_refine_diff_density_max 0.256
_refine_diff_density_min -0.165
_refine_ls_extinction_method none
_refine_ls_goodness_of_fit_ref 1.028
_refine_ls_hydrogen_treatment constr
_refine_ls_matrix_type full
_refine_ls_number_parameters 217
_refine_ls_number_reflns 3733
_refine_ls_number_restraints 0
_refine_ls_restrained_S_all 1.028
_refine_ls_R_factor_all 0.0742
_refine_ls_R_factor_gt 0.0512
_refine_ls_shift/su_max 0.000
_refine_ls_shift/su_mean 0.000
_refine_ls_structure_factor_coef Fsqd
_refine_ls_weighting_details 'calc w = 1/[\s^2^(Fo^2^)+(0.079P)^2^+0.4571P] where P=(Fo^2^+2Fc^2^)/3'
_refine_ls_weighting_scheme calc
_refine_ls_wR_factor_gt 0.1379
_refine_ls_wR_factor_ref 0.1520
_reflns_number_gt 2731
_reflns_number_total 3733
_reflns_threshold_expression I>2\s(I)
_cod_data_source_file nc6049.cif
_cod_data_source_block I
_cod_original_sg_symbol_H-M 'P 21/n'
_cod_database_code 2207605
_cod_database_fobs_code 2207605

loop_
_symmetry_equiv_pos_as_xyz
'x, y, z'
'-x+1/2, y+1/2, -z+1/2'
'-x, -y, -z'
'x-1/2, -y-1/2, z-1/2'

loop_
_atom_site_label
_atom_site_fract_x
_atom_site_fract_y
_atom_site_fract_z
_atom_site_U_iso_or_equiv
_atom_site_adp_type
_atom_site_calc_flag
_atom_site_refinement_flags
_atom_site_occupancy
_atom_site_type_symbol
O1 0.51686(12) 0.52700(13) 0.20738(9) 0.0532(3) Uani d . 1 O
O2 0.23360(13) 0.61609(12) 0.22690(11) 0.0627(4) Uani d . 1 O
C1 0.44644(15) 0.46101(15) 0.24339(11) 0.0375(4) Uani d . 1 C
C2 0.31423(14) 0.41891(15) 0.19467(10) 0.0358(3) Uani d . 1 C
H2 0.2932 0.3378 0.2161 0.043 Uiso calc R 1 H
C3 0.20654(16) 0.50947(15) 0.20941(11) 0.0399(4) Uani d . 1 C
C4 0.31760(16) 0.41232(16) 0.09528(11) 0.0398(4) Uani d . 1 C
H4A 0.2305 0.3911 0.0660 0.048 Uiso calc R 1 H
H4B 0.3386 0.4931 0.0749 0.048 Uiso calc R 1 H
C5 0.41508(15) 0.32107(15) 0.06818(10) 0.0379(4) Uani d . 1 C
C6 0.46244(18) 0.33827(17) -0.01083(12) 0.0467(4) Uani d . 1 C
H6 0.4364 0.4071 -0.0447 0.056 Uiso calc R 1 H
C7 0.5473(2) 0.2552(2) -0.03998(14) 0.0597(5) Uani d . 1 C
H7 0.5774 0.2680 -0.0933 0.072 Uiso calc R 1 H
C8 0.5878(2) 0.1531(2) 0.00980(16) 0.0632(6) Uani d . 1 C
H8 0.6453 0.0972 -0.0096 0.076 Uiso calc R 1 H
C9 0.5425(2) 0.13489(19) 0.08820(15) 0.0578(5) Uani d . 1 C
H9 0.5695 0.0663 0.1220 0.069 Uiso calc R 1 H
C10 0.45668(17) 0.21813(16) 0.11732(12) 0.0468(4) Uani d . 1 C
H10 0.4267 0.2047 0.1705 0.056 Uiso calc R 1 H
C11 0.48892(16) 0.41663(15) 0.33488(11) 0.0407(4) Uani d . 1 C
C12 0.4019(2) 0.36984(18) 0.38672(12) 0.0520(5) Uani d . 1 C
H12 0.3129 0.3649 0.3648 0.062 Uiso calc R 1 H
C13 0.4474(3) 0.3301(2) 0.47178(14) 0.0666(6) Uani d . 1 C
H13 0.3887 0.3000 0.5070 0.080 Uiso calc R 1 H
C14 0.5793(3) 0.3354(2) 0.50323(14) 0.0694(6) Uani d . 1 C
H14 0.6095 0.3090 0.5600 0.083 Uiso calc R 1 H
C15 0.6673(2) 0.3795(2) 0.45173(15) 0.0669(6) Uani d . 1 C
H15 0.7567 0.3811 0.4733 0.080 Uiso calc R 1 H
C16 0.62267(19) 0.42125(18) 0.36806(13) 0.0526(5) Uani d . 1 C
H16 0.6818 0.4526 0.3337 0.063 Uiso calc R 1 H
C17 0.06737(15) 0.46646(15) 0.19615(11) 0.0386(4) Uani d . 1 C
C18 -0.03107(18) 0.55264(19) 0.17094(13) 0.0534(5) Uani d . 1 C
H18 -0.0089 0.6341 0.1630 0.064 Uiso calc R 1 H
C19 -0.1609(2) 0.5175(2) 0.15776(16) 0.0662(6) Uani d . 1 C
H19 -0.2260 0.5754 0.1408 0.079 Uiso calc R 1 H
C20 -0.19506(19) 0.3977(2) 0.16944(16) 0.0647(6) Uani d . 1 C
H20 -0.2830 0.3745 0.1594 0.078 Uiso calc R 1 H
C21 -0.09947(19) 0.3115(2) 0.19601(15) 0.0605(5) Uani d . 1 C
H21 -0.1229 0.2308 0.2053 0.073 Uiso calc R 1 H
C22 0.03220(17) 0.34556(17) 0.20886(13) 0.0475(4) Uani d . 1 C
H22 0.0968 0.2872 0.2260 0.057 Uiso calc R 1 H

loop_
_atom_site_aniso_label
_atom_site_aniso_U_11
_atom_site_aniso_U_22
_atom_site_aniso_U_33
_atom_site_aniso_U_12
_atom_site_aniso_U_13
_atom_site_aniso_U_23
O1 0.0429(7) 0.0602(8) 0.0558(8) -0.0124(6) 0.0051(6) 0.0079(6)
O2 0.0455(7) 0.0407(7) 0.1026(12) -0.0016(6) 0.0127(7) -0.0171(7)
C1 0.0332(8) 0.0372(8) 0.0425(8) 0.0001(6) 0.0072(6) -0.0013(7)
C2 0.0308(7) 0.0360(8) 0.0409(8) 0.0002(6) 0.0060(6) -0.0004(6)
C3 0.0370(8) 0.0371(9) 0.0462(9) 0.0016(7) 0.0081(7) -0.0034(7)
C4 0.0348(8) 0.0425(9) 0.0414(8) 0.0018(7) 0.0039(6) -0.0003(7)
C5 0.0338(8) 0.0392(8) 0.0400(8) -0.0034(6) 0.0037(6) -0.0064(7)
C6 0.0492(10) 0.0478(10) 0.0437(9) -0.0031(8) 0.0092(7) -0.0024(8)
C7 0.0649(12) 0.0613(13) 0.0585(12) -0.0019(10) 0.0278(10) -0.0102(10)
C8 0.0611(12) 0.0532(12) 0.0809(15) 0.0065(9) 0.0288(11) -0.0152(11)
C9 0.0586(12) 0.0441(10) 0.0721(13) 0.0091(9) 0.0146(10) 0.0006(9)
C10 0.0497(10) 0.0438(9) 0.0488(10) 0.0032(8) 0.0137(8) 0.0000(8)
C11 0.0419(9) 0.0380(8) 0.0417(9) 0.0028(7) 0.0050(7) -0.0043(7)
C12 0.0537(11) 0.0559(11) 0.0476(10) 0.0048(9) 0.0116(8) 0.0013(8)
C13 0.0863(16) 0.0677(14) 0.0491(11) 0.0121(12) 0.0206(11) 0.0103(10)
C14 0.0961(18) 0.0593(13) 0.0482(11) 0.0194(12) -0.0048(11) 0.0061(10)
C15 0.0671(13) 0.0611(13) 0.0645(13) 0.0106(11) -0.0164(11) 0.0007(11)
C16 0.0463(10) 0.0524(11) 0.0563(11) 0.0009(8) -0.0012(8) 0.0000(9)
C17 0.0342(8) 0.0416(9) 0.0407(8) 0.0029(6) 0.0075(6) -0.0035(7)
C18 0.0424(9) 0.0489(10) 0.0666(12) 0.0069(8) 0.0012(8) 0.0009(9)
C19 0.0389(10) 0.0703(14) 0.0857(16) 0.0131(9) -0.0029(10) -0.0011(12)
C20 0.0337(9) 0.0781(15) 0.0817(15) -0.0045(9) 0.0069(9) -0.0137(12)
C21 0.0439(10) 0.0561(12) 0.0834(15) -0.0091(9) 0.0156(10) -0.0023(10)
C22 0.0373(9) 0.0447(9) 0.0616(11) 0.0016(7) 0.0115(8) 0.0017(8)

loop_
_atom_type_symbol
_atom_type_description
_atom_type_scat_dispersion_real
_atom_type_scat_dispersion_imag
_atom_type_scat_source
C C 0.0033 0.0016 'International Tables Vol C Tables 4.2.6.8 and 6.1.1.4'
H H 0.0000 0.0000 'International Tables Vol C Tables 4.2.6.8 and 6.1.1.4'
O O 0.0106 0.0060 'International Tables Vol C Tables 4.2.6.8 and 6.1.1.4'

loop_
_geom_angle_atom_site_label_1
_geom_angle_atom_site_label_2
_geom_angle_atom_site_label_3
_geom_angle
O1 C1 C11 120.89(15)
O1 C1 C2 120.27(15)
C11 C1 C2 118.82(14)
C1 C2 C3 110.29(13)
C1 C2 C4 110.71(13)
C3 C2 C4 107.62(13)
C1 C2 H2 109.4
C3 C2 H2 109.4
C4 C2 H2 109.4
O2 C3 C17 120.95(15)
O2 C3 C2 120.26(15)
C17 C3 C2 118.67(14)
C5 C4 C2 114.76(13)
C5 C4 H4A 108.6
C2 C4 H4A 108.6
C5 C4 H4B 108.6
C2 C4 H4B 108.6
H4A C4 H4B 107.6
C10 C5 C6 117.89(16)
C10 C5 C4 123.02(15)
C6 C5 C4 119.05(15)
C7 C6 C5 121.22(18)
C7 C6 H6 119.4
C5 C6 H6 119.4
C6 C7 C8 120.12(19)
C6 C7 H7 119.9
C8 C7 H7 119.9
C9 C8 C7 119.49(18)
C9 C8 H8 120.3
C7 C8 H8 120.3
C8 C9 C10 120.39(19)
C8 C9 H9 119.8
C10 C9 H9 119.8
C5 C10 C9 120.88(17)
C5 C10 H10 119.6
C9 C10 H10 119.6
C12 C11 C16 119.31(17)
C12 C11 C1 122.76(16)
C16 C11 C1 117.92(16)
C11 C12 C13 120.2(2)
C11 C12 H12 119.9
C13 C12 H12 119.9
C14 C13 C12 119.6(2)
C14 C13 H13 120.2
C12 C13 H13 120.2
C13 C14 C15 120.8(2)
C13 C14 H14 119.6
C15 C14 H14 119.6
C14 C15 C16 119.8(2)
C14 C15 H15 120.1
C16 C15 H15 120.1
C15 C16 C11 120.2(2)
C15 C16 H16 119.9
C11 C16 H16 119.9
C22 C17 C18 119.04(16)
C22 C17 C3 122.97(15)
C18 C17 C3 117.99(16)
C19 C18 C17 120.18(19)
C19 C18 H18 119.9
C17 C18 H18 119.9
C20 C19 C18 120.56(19)
C20 C19 H19 119.7
C18 C19 H19 119.7
C19 C20 C21 120.18(18)
C19 C20 H20 119.9
C21 C20 H20 119.9
C20 C21 C22 119.9(2)
C20 C21 H21 120.1
C22 C21 H21 120.1
C17 C22 C21 120.15(17)
C17 C22 H22 119.9
C21 C22 H22 119.9

loop_
_geom_bond_atom_site_label_1
_geom_bond_atom_site_label_2
_geom_bond_distance
O1 C1 1.213(2)
O2 C3 1.216(2)
C1 C11 1.493(2)
C1 C2 1.524(2)
C2 C3 1.527(2)
C2 C4 1.539(2)
C2 H2 0.9800
C3 C17 1.492(2)
C4 C5 1.515(2)
C4 H4A 0.9700
C4 H4B 0.9700
C5 C10 1.386(2)
C5 C6 1.390(2)
C6 C7 1.379(3)
C6 H6 0.9300
C7 C8 1.380(3)
C7 H7 0.9300
C8 C9 1.372(3)
C8 H8 0.9300
C9 C10 1.387(3)
C9 H9 0.9300
C10 H10 0.9300
C11 C12 1.383(3)
C11 C16 1.396(2)
C12 C13 1.394(3)
C12 H12 0.9300
C13 C14 1.373(4)
C13 H13 0.9300
C14 C15 1.377(4)
C14 H14 0.9300
C15 C16 1.380(3)
C15 H15 0.9300
C16 H16 0.9300
C17 C22 1.389(2)
C17 C18 1.394(2)
C18 C19 1.376(3)
C18 H18 0.9300
C19 C20 1.372(3)
C19 H19 0.9300
C20 C21 1.378(3)
C20 H20 0.9300
C21 C22 1.391(3)
C21 H21 0.9300
C22 H22 0.9300

loop_
_geom_hbond_atom_site_label_D
_geom_hbond_atom_site_label_H
_geom_hbond_atom_site_label_A
_geom_hbond_site_symmetry_A
_geom_hbond_distance_DH
_geom_hbond_distance_HA
_geom_hbond_distance_DA
_geom_hbond_angle_DHA
C10 H10 O2 2_545 0.93 2.63 3.498(2) 155
C2 H2 O2 2_545 0.98 2.60 3.576(2) 173
C22 H22 O2 2_545 0.93 2.58 3.513(2) 177
C21 H21 O1 2_545 0.93 2.74 3.491(3) 139
C6 H6 O1 3_665 0.93 2.72 3.401(2) 131

loop_
_geom_torsion_atom_site_label_1
_geom_torsion_atom_site_label_2
_geom_torsion_atom_site_label_3
_geom_torsion_atom_site_label_4
_geom_torsion
O1 C1 C2 C3 -90.42(18)
C11 C1 C2 C3 91.34(17)
O1 C1 C2 C4 28.6(2)
C11 C1 C2 C4 -149.66(14)
C1 C2 C3 O2 25.7(2)
C4 C2 C3 O2 -95.17(19)
C1 C2 C3 C17 -158.27(14)
C4 C2 C3 C17 80.87(18)
C1 C2 C4 C5 62.37(18)
C3 C2 C4 C5 -177.03(13)
C2 C4 C5 C10 26.2(2)
C2 C4 C5 C6 -155.96(15)
C10 C5 C6 C7 0.5(3)
C4 C5 C6 C7 -177.46(17)
C5 C6 C7 C8 -0.5(3)
C6 C7 C8 C9 0.2(3)
C7 C8 C9 C10 0.1(3)
C6 C5 C10 C9 -0.2(3)
C4 C5 C10 C9 177.66(17)
C8 C9 C10 C5 -0.1(3)
O1 C1 C11 C12 162.35(17)
C2 C1 C11 C12 -19.4(2)
O1 C1 C11 C16 -18.7(2)
C2 C1 C11 C16 159.48(16)
C16 C11 C12 C13 1.3(3)
C1 C11 C12 C13 -179.85(18)
C11 C12 C13 C14 -1.2(3)
C12 C13 C14 C15 -0.1(3)
C13 C14 C15 C16 1.4(4)
C14 C15 C16 C11 -1.3(3)
C12 C11 C16 C15 0.0(3)
C1 C11 C16 C15 -178.94(17)
O2 C3 C17 C22 -155.02(18)
C2 C3 C17 C22 29.0(2)
O2 C3 C17 C18 24.2(3)
C2 C3 C17 C18 -151.86(16)
C22 C17 C18 C19 -0.9(3)
C3 C17 C18 C19 179.89(18)
C17 C18 C19 C20 0.2(3)
C18 C19 C20 C21 1.1(4)
C19 C20 C21 C22 -1.6(3)
C18 C17 C22 C21 0.4(3)
C3 C17 C22 C21 179.53(17)
C20 C21 C22 C17 0.9(3)

loop_
_cod_related_entry_id
_cod_related_entry_database
_cod_related_entry_code
1 ChemSpider 15484011
